data_9003108
loop_
_publ_author_name
'Nestola, F.'
'Tribaudino, M.'
'Ballaran, T. B.'

_publ_section_title
;High pressure behavior, transformation and crystal structure of synthetic
 iron-free pigeonite Sample: P = 0 GPa
;
_journal_name_full 'American Mineralogist'
_journal_page_first 189
_journal_page_last 196
_journal_volume 89
_journal_year 2004
_chemical_formula_sum 'Ca0.15 Mg1.85 O6 Si2'
_chemical_name_mineral Pigeonite
_space_group_IT_number 14
_symmetry_space_group_name_Hall '-P 2ybc'
_symmetry_space_group_name_H-M 'P 1 21/c 1'
_cell_angle_alpha 90
_cell_angle_beta 108.35
_cell_angle_gamma 90
_cell_length_a 9.646
_cell_length_b 8.842
_cell_length_c 5.201
_cell_formula_units_Z 4
_cell_volume 421.037
_database_code_amcsd 0003197
_diffrn_ambient_pressure 0
_exptl_crystal_density_diffrn 3.205
_cod_original_formula_sum 'Mg1.85 Ca.15 Si2 O6'
_cod_database_code 9003108

loop_
_space_group_symop_operation_xyz
x,y,z
x,1/2-y,1/2+z
-x,1/2+y,1/2-z
-x,-y,-z

loop_
_atom_site_aniso_label
_atom_site_aniso_U_11
_atom_site_aniso_U_22
_atom_site_aniso_U_33
_atom_site_aniso_U_12
_atom_site_aniso_U_13
_atom_site_aniso_U_23
MgM2 0.02100 0.01960 0.01740 0.00430 -0.00590 0.00420
CaM2 0.02100 0.01960 0.01740 0.00430 -0.00590 0.00420

loop_
_atom_site_label
_atom_site_fract_x
_atom_site_fract_y
_atom_site_fract_z
_atom_site_occupancy
_atom_site_U_iso_or_equiv
MgM2 0.25530 0.01740 0.22230 0.85000 0.02153
CaM2 0.25530 0.01740 0.22230 0.15000 0.02153
MgM1 0.25090 0.65380 0.22170 1.00000 0.00899
SiTA 0.04240 0.34090 0.28730 1.00000 0.00785
SiTB 0.55050 0.83780 0.23290 1.00000 0.00823
O1A 0.86710 0.33940 0.17800 1.00000 0.00988
O2A 0.12070 0.50160 0.32400 1.00000 0.01001
O3A 0.10670 0.27380 0.60000 1.00000 0.01013
O1B 0.37390 0.83980 0.12800 1.00000 0.01001
O2B 0.63070 0.98520 0.38100 1.00000 0.01596
O3B 0.60470 0.70090 0.46700 1.00000 0.01305

loop_
_cod_related_entry_id
_cod_related_entry_database
_cod_related_entry_code
1 AMCSD 0003197
